data_4323668
loop_
_publ_author_name
'Lars Wesemann'
'Yves Ramjoie'
'Michael Trinkaus'
'Beate Ganter'

_publ_contact_author
;
     Dr. Lars Wesemann
     Institut fuer Anorganische Chemie
     RWTH Aachen
     Prof.-Pirlet-Str.1
     52074 Aachen
     Germany
;
_publ_contact_author_email beate.ganter@ac.rwth-aachen.de
_publ_contact_author_fax '(0241) 8888288'
_publ_contact_author_phone '(0241) 804795'
_publ_section_title
;
 Synthesis of the first Metallasila-closo-dodecaborates(1-). Silaborate
 Complexes of Cobalt, Rhodium, and Iridium
;
_journal_name_full 'Inorganic Chemistry'
_journal_page_first 5192
_journal_page_last 5197
_journal_paper_doi 10.1021/ic970455y
_journal_volume 36
_journal_year 1997
_chemical_compound_source 'recrystall. from Et2O/THF'
_chemical_formula_sum 'C37 H60 B10 O P Rh Si'
_chemical_formula_weight 790.97
_chemical_name_systematic
; ?

;
_space_group_IT_number 2
_symmetry_cell_setting triclinic
_symmetry_space_group_name_Hall '-P 1'
_symmetry_space_group_name_H-M 'P -1'
_atom_type_scat_source International_Tables_for_Xray_Crystallography
_audit_creation_date 20-03-97
_audit_creation_method from_MolEN_master_file_using_cif_in
_cell_angle_alpha 92.68(2)
_cell_angle_beta 90.22(3)
_cell_angle_gamma 96.77(3)
_cell_formula_units_Z 2.00
_cell_length_a 9.838(4)
_cell_length_b 11.312(3)
_cell_length_c 18.858(5)
_cell_measurement_reflns_used 25
_cell_measurement_temperature 203
_cell_measurement_theta_max 12
_cell_measurement_theta_min 8
_cell_volume 2081.7(12)
_computing_cell_refinement CAD4_(Enraf-Nonius,_1977)
_computing_data_collection CAD4_(Enraf-Nonius,_1977)
_computing_data_reduction PROCESS_MolEN_(Fair,_1990)
_computing_molecular_graphics ORTEP_(Johnson,_1976)
_computing_publication_material CIF_VAX_MolEN_(Fair,_1990)
_computing_structure_refinement LSFM_MolEN_(Fair,_1990)
_computing_structure_solution Patterson
_diffrn_ambient_temperature 203
_diffrn_measurement_device Enraf_Nonius_CAD4
_diffrn_measurement_method \w
_diffrn_radiation_type Mo-K\a
_diffrn_radiation_wavelength 0.71073
_diffrn_reflns_av_R_equivalents 0.045
_diffrn_reflns_limit_h_max 11
_diffrn_reflns_limit_h_min -11
_diffrn_reflns_limit_k_max 0
_diffrn_reflns_limit_k_min -13
_diffrn_reflns_limit_l_max 22
_diffrn_reflns_limit_l_min -22
_diffrn_reflns_number 7983
_diffrn_reflns_theta_max 25.5
_diffrn_reflns_theta_min 3.0
_diffrn_standards_decay_% -1.27
_diffrn_standards_interval_time 80
_diffrn_standards_number 3
_exptl_absorpt_coefficient_mu 0.497
_exptl_absorpt_correction_T_max 0.993
_exptl_absorpt_correction_T_min 0.940
_exptl_absorpt_correction_type empirical
_exptl_crystal_colour yellow
_exptl_crystal_density_diffrn 1.26
_exptl_crystal_density_meas ?
_exptl_crystal_description irregular
_exptl_crystal_F_000 828
_exptl_crystal_size_max 0.50
_exptl_crystal_size_mid 0.30
_exptl_crystal_size_min 0.25
_refine_diff_density_max 0.8470
_refine_diff_density_min 0.0000
_refine_ls_extinction_method none
_refine_ls_goodness_of_fit_obs 1.355
_refine_ls_hydrogen_treatment mixed
_refine_ls_matrix_type full
_refine_ls_number_parameters 499
_refine_ls_number_reflns 4612
_refine_ls_number_restraints 169
_refine_ls_R_factor_all 0.162
_refine_ls_R_factor_obs 0.063
_refine_ls_shift/esd_max 0.015
_refine_ls_structure_factor_coef F
_refine_ls_weighting_details 'w = 4Fo^2^/ (\s^2^(Fo^2^) + 0.0016 Fo^4^)'
_refine_ls_weighting_scheme calc
_refine_ls_wR_factor_obs 0.062
_reflns_number_observed 4612
_reflns_number_total 7701
_reflns_observed_criterion >2.0\s(I)
_cod_data_source_file ic970455y.cif
_cod_data_source_block YR3_230297
_cod_depositor_comments
;
The following automatic conversions were performed:

'_exptl_crystal_density_meas' value 'none' was changed to '?' - the
value is perceived as not measured.

Automatic conversion script
Id: cif_fix_values 3008 2015-01-20 13:52:24Z robertas 

The following automatic conversions were performed:

'_refine_ls_weighting_scheme' value '4Fo^2^/ (\s^2^(Fo^2^) + 0.0016
Fo^4^)' was changed to 'calc'. New tag '_refine_ls_weighting_details'
was created. The value of the new tag was set to 'w = 4Fo^2^/
(\s^2^(Fo^2^) + 0.0016 Fo^4^)'.

Automatic conversion script
Id: cif_fix_values 3143 2015-03-26 13:38:13Z robertas 
;
_cod_original_cell_volume 2082(2)
_cod_original_formula_sum 'C37 H60 B10 O1 P1 Rh1 Si1'
_cod_database_code 4323668

loop_
_symmetry_equiv_pos_as_xyz
'x, y, z'
'-x, -y, -z'

loop_
_atom_site_aniso_label
_atom_site_aniso_U_11
_atom_site_aniso_U_22
_atom_site_aniso_U_33
_atom_site_aniso_U_12
_atom_site_aniso_U_13
_atom_site_aniso_U_23
Rh2 0.0226(2) 0.0219(2) 0.0279(3) 0.0040(2) 0.0034(2) 0.0044(2)
P 0.0234(9) 0.0219(9) 0.032(1) 0.0025(8) 0.0004(8) 0.0008(8)
Si1 0.031(1) 0.044(1) 0.038(1) 0.008(1) -0.001(1) 0.008(1)
O2 0.37(2) 0.18(1) 0.22(1) -0.03(1) -0.03(1) 0.01(1)
C1 0.047(5) 0.090(7) 0.048(5) 0.013(5) -0.015(5) 0.000(5)
C2 0.027(4) 0.032(4) 0.027(4) 0.010(3) 0.008(3) 0.003(3)
C3 0.018(3) 0.038(4) 0.036(4) 0.009(3) 0.008(3) 0.001(4)
C4 0.028(4) 0.043(4) 0.044(5) 0.001(4) 0.014(4) -0.003(4)
C5 0.035(4) 0.030(4) 0.050(5) 0.008(3) 0.015(4) 0.015(4)
C6 0.029(4) 0.044(4) 0.028(4) 0.013(3) 0.008(3) 0.003(3)
C7 0.038(4) 0.036(4) 0.055(5) 0.008(4) 0.005(4) -0.005(4)
C8 0.033(4) 0.079(6) 0.042(5) 0.019(4) 0.006(4) 0.018(4)
C9 0.034(5) 0.066(6) 0.078(7) -0.015(5) 0.014(5) -0.020(5)
C10 0.079(7) 0.041(5) 0.077(6) 0.012(5) 0.028(5) 0.015(5)
C11 0.055(6) 0.085(6) 0.047(5) 0.023(5) 0.006(5) 0.017(5)
C12 0.063(6) 0.034(4) 0.071(6) 0.017(4) 0.012(5) -0.012(4)
C13 0.091(8) 0.046(5) 0.104(8) 0.016(5) 0.016(7) -0.016(6)
C14 0.117(8) 0.090(8) 0.080(7) 0.012(7) 0.061(6) 0.011(6)
C15 0.039(4) 0.036(4) 0.042(5) 0.018(3) 0.005(4) -0.006(4)
C20 0.018(3) 0.018(3) 0.031(4) 0.000(3) 0.003(3) 0.003(3)
C21 0.030(4) 0.029(4) 0.029(4) -0.001(3) -0.007(3) 0.008(3)
C22 0.027(4) 0.026(4) 0.044(4) 0.004(3) -0.003(4) 0.002(3)
C23 0.021(4) 0.026(4) 0.042(4) 0.000(3) -0.001(3) -0.008(3)
C24 0.037(4) 0.028(4) 0.035(4) 0.004(3) -0.011(4) -0.002(3)
C25 0.027(4) 0.021(3) 0.046(4) -0.004(3) -0.008(4) 0.006(3)
C30 0.032(4) 0.028(4) 0.029(4) 0.004(3) 0.000(3) -0.002(3)
C31 0.027(4) 0.043(4) 0.035(4) -0.006(4) 0.000(4) 0.004(4)
C32 0.041(5) 0.060(5) 0.039(5) -0.007(4) 0.012(4) 0.019(4)
C33 0.048(5) 0.042(4) 0.033(4) -0.003(4) -0.002(4) 0.011(4)
C34 0.034(4) 0.048(5) 0.039(4) 0.006(4) -0.012(4) 0.004(4)
C35 0.024(4) 0.035(4) 0.040(4) 0.002(3) 0.004(4) 0.002(4)
C40 0.028(4) 0.018(3) 0.027(4) -0.000(3) -0.005(3) 0.003(3)
C41 0.041(5) 0.032(4) 0.037(4) 0.001(4) -0.002(4) -0.000(4)
C42 0.043(5) 0.028(4) 0.047(5) -0.008(4) -0.010(4) 0.009(4)
C43 0.035(4) 0.049(5) 0.051(5) -0.010(4) -0.014(4) 0.023(4)
C44 0.030(4) 0.048(5) 0.049(5) -0.003(4) 0.001(4) 0.020(4)
C45 0.026(4) 0.028(4) 0.036(4) -0.001(3) 0.001(3) 0.006(3)
C51 0.33(2) 0.090(8) 0.15(1) 0.088(9) -0.13(1) -0.006(8)
C52 0.14(1) 0.17(1) 0.20(1) 0.03(1) -0.096(9) 0.04(1)
C53 0.49(3) 0.11(1) 0.21(1) 0.04(2) -0.20(1) 0.01(1)
C54 0.41(2) 0.050(7) 0.27(1) -0.032(9) -0.282(8) 0.031(8)
B3 0.033(5) 0.025(4) 0.056(6) 0.007(4) 0.004(5) 0.004(4)
B4 0.025(4) 0.036(5) 0.063(6) 0.012(4) 0.002(4) 0.020(4)
B5 0.023(4) 0.031(5) 0.047(5) -0.004(4) -0.009(4) 0.005(4)
B6 0.036(5) 0.021(4) 0.032(5) 0.002(4) 0.005(4) 0.002(4)
B7 0.029(5) 0.024(4) 0.049(5) 0.010(4) 0.007(4) 0.004(4)
B8 0.030(5) 0.027(4) 0.066(6) 0.009(4) 0.012(5) 0.010(4)
B9 0.024(4) 0.031(4) 0.056(6) 0.004(4) 0.011(4) 0.015(4)
B10 0.017(4) 0.037(4) 0.035(5) 0.004(4) 0.002(4) 0.007(4)
B11 0.020(4) 0.027(4) 0.025(4) 0.007(3) -0.003(3) 0.001(4)
B12 0.031(5) 0.030(4) 0.034(5) 0.005(4) 0.007(4) -0.004(4)

loop_
_atom_site_label
_atom_site_fract_x
_atom_site_fract_y
_atom_site_fract_z
_atom_site_U_iso_or_equiv
_atom_site_thermal_displace_type
_atom_site_calc_flag
Rh2 0.21950(6) 0.45511(5) 0.20762(3) 0.0239(1) Ueq .
P 0.2727(2) 0.1768(2) 0.5132(1) 0.0259(5) Ueq .
Si1 -0.0006(2) 0.4116(2) 0.1668(1) 0.0372(6) Ueq .
O2 0.057(2) 0.994(1) 0.8820(8) 0.262(8) Ueq .
C1 -0.0633(9) 0.3554(9) 0.0776(5) 0.062(3) Ueq .
C2 0.3646(7) 0.3443(6) 0.1559(4) 0.028(2) Ueq .
C3 0.4279(7) 0.4014(6) 0.2181(4) 0.030(2) Ueq .
C4 0.4416(8) 0.5268(7) 0.2092(4) 0.039(2) Ueq .
C5 0.3849(8) 0.5475(6) 0.1430(4) 0.038(2) Ueq .
C6 0.3392(7) 0.4354(7) 0.1085(4) 0.033(2) Ueq .
C7 0.3365(8) 0.2126(6) 0.1417(5) 0.043(2) Ueq .
C8 0.4799(8) 0.3412(8) 0.2793(4) 0.050(3) Ueq .
C9 0.5105(9) 0.6195(8) 0.2593(5) 0.062(3) Ueq .
C10 0.384(1) 0.6661(7) 0.1115(5) 0.065(3) Ueq .
C11 0.2874(9) 0.4177(9) 0.0341(4) 0.061(3) Ueq .
C12 0.4628(9) 0.1531(7) 0.1234(5) 0.055(3) Ueq .
C13 0.422(1) 0.0176(8) 0.1146(6) 0.080(4) Ueq .
C14 0.535(1) 0.202(1) 0.0572(6) 0.095(4) Ueq .
C15 0.1452(7) 0.2755(6) 0.5198(4) 0.038(2) Ueq .
C20 0.2290(7) 0.0678(6) 0.4421(4) 0.022(2) Ueq .
C21 0.2331(7) -0.0526(6) 0.4524(4) 0.030(2) Ueq .
C22 0.2067(7) -0.1346(6) 0.3956(4) 0.032(2) Ueq .
C23 0.1844(7) -0.0974(6) 0.3294(4) 0.030(2) Ueq .
C24 0.1812(7) 0.0225(6) 0.3187(4) 0.033(2) Ueq .
C25 0.2052(7) 0.1047(6) 0.3743(4) 0.032(2) Ueq .
C30 0.2858(7) 0.1017(6) 0.5942(4) 0.030(2) Ueq .
C31 0.1692(8) 0.0379(7) 0.6220(4) 0.036(2) Ueq .
C32 0.1814(8) -0.0268(7) 0.6817(4) 0.047(2) Ueq .
C33 0.3061(8) -0.0300(7) 0.7132(4) 0.042(2) Ueq .
C34 0.4194(8) 0.0323(7) 0.6864(4) 0.040(2) Ueq .
C35 0.4106(7) 0.0971(6) 0.6259(4) 0.033(2) Ueq .
C40 0.4371(7) 0.2555(6) 0.4968(4) 0.025(2) Ueq .
C41 0.4866(8) 0.3512(6) 0.5412(4) 0.037(2) Ueq .
C42 0.6182(8) 0.4069(6) 0.5352(4) 0.040(2) Ueq .
C43 0.6987(8) 0.3695(7) 0.4812(4) 0.045(2) Ueq .
C44 0.6509(8) 0.2761(7) 0.4351(4) 0.043(2) Ueq .
C45 0.5185(7) 0.2187(6) 0.4430(4) 0.030(2) Ueq .
C51 0.034(2) 1.112(1) 0.8513(8) 0.186(6) Ueq .
C52 0.171(2) 1.020(2) 0.9312(9) 0.169(6) Ueq .
C53 0.131(3) 1.191(2) 0.890(1) 0.27(1) Ueq .
C54 0.183(2) 1.133(1) 0.9419(8) 0.247(6) Ueq .
B3 0.0609(9) 0.5835(8) 0.2101(5) 0.038(3) Ueq .
B4 -0.1154(9) 0.5150(8) 0.2259(5) 0.040(3) Ueq .
B5 -0.1183(9) 0.3595(8) 0.2516(5) 0.034(2) Ueq .
B6 0.0593(9) 0.3187(7) 0.2518(5) 0.030(2) Ueq .
B7 0.1529(9) 0.5741(7) 0.2914(5) 0.033(2) Ueq .
B8 -0.0223(9) 0.6055(8) 0.2919(6) 0.040(3) Ueq .
B9 -0.1252(9) 0.4759(8) 0.3158(5) 0.036(2) Ueq .
B10 -0.0209(8) 0.3637(8) 0.3312(5) 0.029(2) Ueq .
B11 0.1512(8) 0.4210(7) 0.3164(4) 0.024(2) Ueq .
B12 0.0347(9) 0.5135(7) 0.3569(5) 0.032(2) Ueq .
H1a -0.0831 0.4222 0.0496 0.0790 Uiso calc
H1b 0.0066 0.3135 0.0538 0.0790 Uiso calc
H1c -0.1471 0.3003 0.0824 0.0790 Uiso calc
H3 0.096(5) 0.665(4) 0.173(3) 0.01(1) Uiso .
H4 -0.204(7) 0.545(6) 0.202(3) 0.05(2) Uiso .
H5 -0.211(7) 0.294(6) 0.242(4) 0.05(2) Uiso .
H6 0.064(6) 0.225(5) 0.248(3) 0.02(2) Uiso .
H7a 0.2729 0.1970 0.1013 0.0567 Uiso calc
H7b 0.2942 0.1770 0.1839 0.0567 Uiso calc
H7 0.238(7) 0.648(6) 0.310(3) 0.05(2) Uiso .
H8b 0.4546 0.3818 0.3235 0.0661 Uiso calc
H8c 0.5798 0.3451 0.2767 0.0661 Uiso calc
H8 -0.052(5) 0.685(5) 0.299(3) 0.01(2) Uiso .
H8a 0.4400 0.2575 0.2785 0.0661 Uiso calc
H9c 0.6065 0.6067 0.2653 0.0792 Uiso calc
H9 -0.214(6) 0.482(5) 0.343(3) 0.02(2) Uiso .
H9a 0.5056 0.6984 0.2407 0.0792 Uiso calc
H9b 0.4645 0.6148 0.3053 0.0792 Uiso calc
H10 -0.047(6) 0.302(5) 0.371(3) 0.04(2) Uiso .
H10b 0.4727 0.6877 0.0889 0.0895 Uiso calc
H10c 0.3707 0.7256 0.1495 0.0895 Uiso calc
H10a 0.3110 0.6645 0.0760 0.0895 Uiso calc
H11c 0.2344 0.4830 0.0235 0.0761 Uiso calc
H11 0.231(6) 0.399(5) 0.348(3) 0.0234 Uiso .
H11b 0.3661 0.4189 0.0024 0.0761 Uiso calc
H11a 0.2294 0.3413 0.0275 0.0761 Uiso calc
H12 0.042(6) 0.540(5) 0.411(3) 0.03(2) Uiso .
H12a 0.5290 0.1737 0.1622 0.0747 Uiso calc
H13a 0.4550 -0.0272 0.0737 0.0990 Uiso calc
H13b 0.4949 0.0327 0.1506 0.0990 Uiso calc
H13c 0.3422 -0.0286 0.1346 0.0990 Uiso calc
H14b 0.5787 0.2168 0.1040 0.1179 Uiso calc
H14c 0.4868 0.1213 0.0534 0.1179 Uiso calc
H14a 0.6046 0.2114 0.0203 0.1179 Uiso calc
H15b 0.0547 0.2325 0.5280 0.0576 Uiso calc
H15c 0.1420 0.3212 0.4771 0.0576 Uiso calc
H15a 0.1697 0.3312 0.5605 0.0576 Uiso calc
H21 0.2544 -0.0795 0.4993 0.0397 Uiso calc
H22 0.2045 -0.2199 0.4033 0.0447 Uiso calc
H23 0.1708 -0.1564 0.2895 0.0378 Uiso calc
H24 0.1618 0.0486 0.2713 0.0439 Uiso calc
H25 0.2057 0.1899 0.3667 0.0447 Uiso calc
H31 0.0794 0.0388 0.5996 0.0463 Uiso calc
H32 0.1004 -0.0712 0.7020 0.0658 Uiso calc
H33 0.3131 -0.0776 0.7549 0.0571 Uiso calc
H34 0.5081 0.0317 0.7101 0.0538 Uiso calc
H35 0.4932 0.1389 0.6055 0.0438 Uiso calc
H41 0.4275 0.3806 0.5781 0.0471 Uiso calc
H42 0.6532 0.4726 0.5684 0.0545 Uiso calc
H43 0.7916 0.4101 0.4762 0.0577 Uiso calc
H44 0.7091 0.2497 0.3968 0.0568 Uiso calc
H45 0.4825 0.1521 0.4105 0.0391 Uiso calc

loop_
_geom_angle_atom_site_label_1
_geom_angle_atom_site_label_2
_geom_angle_atom_site_label_3
_geom_angle
_geom_angle_publ_flag
Si1 Rh2 C2 113.7(2) ?
Si1 Rh2 C3 148.9(2) ?
Si1 Rh2 C4 159.1(2) ?
Si1 Rh2 C5 122.5(2) ?
Si1 Rh2 C6 101.9(2) ?
Si1 Rh2 B3 54.9(3) ?
Si1 Rh2 B6 54.4(2) ?
Si1 Rh2 B7 90.7(3) ?
Si1 Rh2 B11 90.3(2) ?
C2 Rh2 C3 37.4(3) ?
C2 Rh2 C4 62.2(3) ?
C2 Rh2 C5 62.7(3) ?
C2 Rh2 C6 37.8(3) ?
C2 Rh2 B3 154.9(3) ?
C2 Rh2 B6 103.1(3) ?
C2 Rh2 B7 154.4(3) ?
C2 Rh2 B11 119.9(3) ?
C3 Rh2 C4 37.4(3) ?
C3 Rh2 C5 62.4(3) ?
C3 Rh2 C6 62.5(3) ?
C3 Rh2 B3 155.6(3) ?
C3 Rh2 B6 111.5(3) ?
C3 Rh2 B7 117.1(3) ?
C3 Rh2 B11 97.6(3) ?
C4 Rh2 C5 36.7(3) ?
C4 Rh2 C6 61.7(3) ?
C4 Rh2 B3 119.2(3) ?
C4 Rh2 B6 145.2(3) ?
C4 Rh2 B7 97.7(3) ?
C4 Rh2 B11 109.6(3) ?
C5 Rh2 C6 37.2(3) ?
C5 Rh2 B3 102.6(3) ?
C5 Rh2 B6 164.1(3) ?
C5 Rh2 B7 111.5(3) ?
C5 Rh2 B11 144.4(3) ?
C6 Rh2 B3 118.2(3) ?
C6 Rh2 B6 127.0(3) ?
C6 Rh2 B7 147.7(3) ?
C6 Rh2 B11 157.6(3) ?
B3 Rh2 B6 87.8(3) ?
B3 Rh2 B7 47.6(4) ?
B3 Rh2 B11 84.2(4) ?
B6 Rh2 B7 84.5(3) ?
B6 Rh2 B11 47.7(3) ?
B7 Rh2 B11 49.0(3) ?
C15 P C20 109.4(4) ?
C15 P C30 110.7(4) ?
C15 P C40 111.2(4) ?
C20 P C30 108.9(3) ?
C20 P C40 109.2(3) ?
C30 P C40 107.4(3) ?
Rh2 Si1 C1 129.2(3) ?
Rh2 Si1 B3 61.7(3) ?
Rh2 Si1 B4 106.6(3) ?
Rh2 Si1 B5 107.1(3) ?
Rh2 Si1 B6 62.2(3) ?
C1 Si1 B3 132.5(4) ?
C1 Si1 B4 118.8(4) ?
C1 Si1 B5 117.3(4) ?
C1 Si1 B6 129.7(4) ?
B3 Si1 B4 53.2(4) ?
B3 Si1 B5 94.7(4) ?
B3 Si1 B6 97.3(4) ?
B4 Si1 B5 53.9(4) ?
B4 Si1 B6 94.9(4) ?
B5 Si1 B6 53.6(4) ?
C51 O2 C52 106(2) ?
Si1 C1 H1a 109.7(8) ?
Si1 C1 H1b 109.5(7) ?
Si1 C1 H1c 109.2(7) ?
H1a C1 H1b 109.5(9) ?
H1a C1 H1c 109.5(9) ?
H1b C1 H1c 109.(1) ?
Rh2 C2 C3 71.6(4) ?
Rh2 C2 C6 71.8(4) ?
Rh2 C2 C7 124.3(5) ?
C3 C2 C6 107.7(7) ?
C3 C2 C7 125.4(7) ?
C6 C2 C7 126.9(7) ?
Rh2 C3 C2 71.0(4) ?
Rh2 C3 C4 72.2(4) ?
Rh2 C3 C8 125.7(5) ?
C2 C3 C4 107.7(7) ?
C2 C3 C8 126.0(7) ?
C4 C3 C8 126.1(8) ?
Rh2 C4 C3 70.5(4) ?
Rh2 C4 C5 71.2(5) ?
Rh2 C4 C9 126.7(6) ?
C3 C4 C5 108.7(7) ?
C3 C4 C9 125.8(8) ?
C5 C4 C9 125.5(8) ?
Rh2 C5 C4 72.1(5) ?
Rh2 C5 C6 71.5(4) ?
Rh2 C5 C10 126.3(6) ?
C4 C5 C6 108.2(7) ?
C4 C5 C10 125.8(8) ?
C6 C5 C10 125.7(8) ?
Rh2 C6 C2 70.4(4) ?
Rh2 C6 C5 71.3(4) ?
Rh2 C6 C11 128.2(6) ?
C2 C6 C5 107.7(7) ?
C2 C6 C11 127.0(8) ?
C5 C6 C11 125.1(8) ?
C2 C7 C12 113.9(7) ?
C2 C7 H7a 108.7(7) ?
C2 C7 H7b 108.7(7) ?
C12 C7 H7a 107.3(8) ?
C12 C7 H7b 108.8(8) ?
H7a C7 H7b 109.5(8) ?
C3 C8 H8b 109.0(7) ?
C3 C8 H8c 109.5(7) ?
C3 C8 H8a 110.3(8) ?
H8b C8 H8c 109.5(9) ?
H8b C8 H8a 109.3(8) ?
H8c C8 H8a 109.3(8) ?
C4 C9 H9c 109.7(8) ?
C4 C9 H9a 109.5(9) ?
C4 C9 H9b 109.2(8) ?
H9c C9 H9a 109.5(8) ?
H9c C9 H9b 109(1) ?
H9a C9 H9b 109.5(9) ?
C5 C10 H10b 108.9(8) ?
C5 C10 H10c 108.8(9) ?
C5 C10 H10a 111.2(9) ?
H10b C10 H10c 109.(1) ?
H10b C10 H10a 109.2(9) ?
H10c C10 H10a 109.2(9) ?
C6 C11 H11c 109.0(9) ?
C6 C11 H11b 108.4(8) ?
C6 C11 H11a 110.5(8) ?
H11c C11 H11b 109.5(9) ?
H11c C11 H11a 109.7(9) ?
H11b C11 H11a 1091(1) ?
C7 C12 C13 108.9(8) ?
C7 C12 C14 112.5(8) ?
C7 C12 H12a 107.2(8) ?
C13 C12 C14 111.4(9) ?
C13 C12 H12a 111.6(9) ?
C14 C12 H12a 105.1(9) ?
C12 C13 H13a 1191(1) ?
C12 C13 H13b 71.8(7) ?
C12 C13 H13c 127.(1) ?
H13a C13 H13b 109(1) ?
H13a C13 H13c 109.(1) ?
H13b C13 H13c 109(1) ?
C12 C14 H14b 59.5(7) ?
C12 C14 H14c 62.0(7) ?
C12 C14 H14a 158(1) ?
H14b C14 H14c 109(1) ?
H14b C14 H14a 109(1) ?
H14c C14 H14a 109(1) ?
P C15 H15b 111.3(6) ?
P C15 H15c 111.3(6) ?
P C15 H15a 107.3(6) ?
H15b C15 H15c 109.5(8) ?
H15b C15 H15a 108.6(7) ?
H15c C15 H15a 108.6(7) ?
P C20 C21 120.5(6) ?
P C20 C25 119.7(5) ?
C21 C20 C25 119.4(7) ?
C20 C21 C22 119.5(7) ?
C20 C21 H21 120.4(7) ?
C22 C21 H21 120.1(7) ?
C21 C22 C23 120.5(7) ?
C21 C22 H22 119.7(8) ?
C23 C22 H22 119.8(8) ?
C22 C23 C24 120.2(7) ?
C22 C23 H23 119.3(7) ?
C24 C23 H23 120.5(8) ?
C23 C24 C25 120.1(7) ?
C23 C24 H24 120.0(7) ?
C25 C24 H24 119.9(7) ?
C20 C25 C24 120.1(7) ?
C20 C25 H25 119.5(7) ?
C24 C25 H25 120.4(8) ?
P C30 C31 119.7(6) ?
P C30 C35 120.8(6) ?
C31 C30 C35 119.2(7) ?
C30 C31 C32 119.6(8) ?
C30 C31 H31 120.5(7) ?
C32 C31 H31 119.9(7) ?
C31 C32 C33 120.7(8) ?
C31 C32 H32 120.4(9) ?
C33 C32 H32 118.9(9) ?
C32 C33 C34 119.9(8) ?
C32 C33 H33 119.6(9) ?
C34 C33 H33 120.5(9) ?
C33 C34 C35 120.8(8) ?
C33 C34 H34 119.5(8) ?
C35 C34 H34 119.8(8) ?
C30 C35 C34 119.9(7) ?
C30 C35 H35 119.6(8) ?
C34 C35 H35 120.5(8) ?
P C40 C41 119.5(6) ?
P C40 C45 121.3(6) ?
C41 C40 C45 119.1(7) ?
C40 C41 C42 121.5(8) ?
C40 C41 H41 119.5(8) ?
C42 C41 H41 118.9(8) ?
C41 C42 C43 118.9(8) ?
C41 C42 H42 120.5(9) ?
C43 C42 H42 120.6(8) ?
C42 C43 C44 120.8(8) ?
C42 C43 H43 118.9(9) ?
C44 C43 H43 120(1) ?
C43 C44 C45 119.6(9) ?
C43 C44 H44 120.4(8) ?
C45 C44 H44 120.0(9) ?
C40 C45 C44 120.0(8) ?
C40 C45 H45 119.2(7) ?
C44 C45 H45 120.8(8) ?
O2 C51 C53 101(2) ?
O2 C52 C54 105(2) ?
C51 C53 C54 109(2) ?
C52 C54 C53 115(2) ?
Rh2 B3 Si1 63.3(3) ?
Rh2 B3 B4 114.6(5) ?
Rh2 B3 B7 64.1(4) ?
Rh2 B3 B8 116.8(6) ?
Rh2 B3 H3 110(3) ?
Si1 B3 B4 61.4(4) ?
Si1 B3 B7 109.5(5) ?
Si1 B3 B8 110.0(6) ?
Si1 B3 H3 121(3) ?
B4 B3 B7 105.9(7) ?
B4 B3 B8 58.1(6) ?
B4 B3 H3 127(3) ?
B7 B3 B8 60.7(6) ?
B7 B3 H3 118(3) ?
B8 B3 H3 122(3) ?
Si1 B4 B3 65.4(4) ?
Si1 B4 B5 63.8(5) ?
Si1 B4 B8 113.9(6) ?
Si1 B4 B9 112.6(6) ?
Si1 B4 H4 118(4) ?
B3 B4 B5 111.4(6) ?
B3 B4 B8 58.8(6) ?
B3 B4 B9 107.7(7) ?
B3 B4 H4 123(4) ?
B5 B4 B8 107.1(7) ?
B5 B4 B9 58.0(5) ?
B5 B4 H4 121(4) ?
B8 B4 B9 59.8(6) ?
B8 B4 H4 120(4) ?
B9 B4 H4 119(4) ?
Si1 B5 B4 62.4(4) ?
Si1 B5 B6 64.1(4) ?
Si1 B5 B9 112.2(6) ?
Si1 B5 B10 112.3(6) ?
Si1 B5 H5 119(4) ?
B4 B5 B6 109.3(6) ?
B4 B5 B9 59.0(6) ?
B4 B5 B10 106.7(7) ?
B4 B5 H5 121(4) ?
B6 B5 B9 107.5(6) ?
B6 B5 B10 58.5(5) ?
B6 B5 H5 124(4) ?
B9 B5 B10 59.8(5) ?
B9 B5 H5 119(4) ?
B10 B5 H5 122(4) ?
Rh2 B6 Si1 63.4(3) ?
Rh2 B6 B5 115.2(5) ?
Rh2 B6 B10 115.9(5) ?
Rh2 B6 B11 64.3(4) ?
Rh2 B6 H6 124(3) ?
Si1 B6 B5 62.4(4) ?
Si1 B6 B10 110.7(6) ?
Si1 B6 B11 109.7(5) ?
Si1 B6 H6 122(3) ?
B5 B6 B10 58.3(5) ?
B5 B6 B11 105.1(6) ?
B5 B6 H6 114(3) ?
B10 B6 B11 59.2(5) ?
B10 B6 H6 112(3) ?
B11 B6 H6 125(3) ?
Rh2 B7 B3 68.3(5) ?
Rh2 B7 B8 119.1(6) ?
Rh2 B7 B11 66.0(4) ?
Rh2 B7 B12 119.0(6) ?
Rh2 B7 H7 113(4) ?
B3 B7 B8 59.1(6) ?
B3 B7 B11 111.7(7) ?
B3 B7 B12 108.6(7) ?
B3 B7 H7 121(4) ?
B8 B7 B11 106.7(6) ?
B8 B7 B12 59.0(5) ?
B8 B7 H7 119(4) ?
B11 B7 B12 59.3(5) ?
B11 B7 H7 123(4) ?
B12 B7 H7 118(4) ?
B3 B8 B4 63.1(6) ?
B3 B8 B7 60.2(6) ?
B3 B8 B9 111.8(7) ?
B3 B8 B12 110.8(7) ?
B3 B8 H8 114(4) ?
B4 B8 B7 109.3(7) ?
B4 B8 B9 60.5(6) ?
B4 B8 B12 109.0(7) ?
B4 B8 H8 114(4) ?
B7 B8 B9 107.8(7) ?
B7 B8 B12 60.6(5) ?
B7 B8 H8 125(4) ?
B9 B8 B12 59.3(5) ?
B9 B8 H8 122(4) ?
B12 B8 H8 128(4) ?
B4 B9 B5 63.0(6) ?
B4 B9 B8 59.7(6) ?
B4 B9 B10 110.6(7) ?
B4 B9 B12 109.4(7) ?
B4 B9 H9 119(4) ?
B5 B9 B8 111.1(7) ?
B5 B9 B10 60.7(5) ?
B5 B9 B12 110.4(7) ?
B5 B9 H9 119(4) ?
B8 B9 B10 109.4(7) ?
B8 B9 B12 60.8(5) ?
B8 B9 H9 120(4) ?
B10 B9 B12 60.4(5) ?
B10 B9 H9 122(4) ?
B12 B9 H9 122(4) ?
B5 B10 B6 63.2(5) ?
B5 B10 B9 59.6(6) ?
B5 B10 B11 110.4(7) ?
B5 B10 B12 108.8(7) ?
B5 B10 H10 121(4) ?
B6 B10 B9 111.1(7) ?
B6 B10 B11 61.1(5) ?
B6 B10 B12 111.5(6) ?
B6 B10 H10 121(4) ?
B9 B10 B11 108.4(6) ?
B9 B10 B12 59.6(5) ?
B9 B10 H10 120(4) ?
B11 B10 B12 60.9(5) ?
B11 B10 H10 122(4) ?
B12 B10 H10 119(4) ?
Rh2 B11 B6 68.0(4) ?
Rh2 B11 B7 65.0(4) ?
Rh2 B11 B10 119.5(5) ?
Rh2 B11 B12 118.7(5) ?
Rh2 B11 H11 112(3) ?
B6 B11 B7 111.3(6) ?
B6 B11 B10 59.7(5) ?
B6 B11 B12 109.0(6) ?
B6 B11 H11 124(4) ?
B7 B11 B10 107.7(6) ?
B7 B11 B12 60.0(5) ?
B7 B11 H11 119(3) ?
B10 B11 B12 59.4(5) ?
B10 B11 H11 121(3) ?
B12 B11 H11 117(4) ?
B7 B12 B8 60.4(5) ?
B7 B12 B9 108.2(7) ?
B7 B12 B10 108.5(7) ?
B7 B12 B11 60.7(5) ?
B7 B12 H12 123(4) ?
B8 B12 B9 59.9(5) ?
B8 B12 B10 108.4(7) ?
B8 B12 B11 108.8(7) ?
B8 B12 H12 122(4) ?
B9 B12 B10 60.0(5) ?
B9 B12 B11 107.8(7) ?
B9 B12 H12 120(4) ?
B10 B12 B11 59.7(5) ?
B10 B12 H12 120(4) ?
B11 B12 H12 122(4) ?

loop_
_geom_bond_atom_site_label_1
_geom_bond_atom_site_label_2
_geom_bond_distance
_geom_bond_publ_flag
Rh2 Si1 2.285(2) ?
Rh2 C2 2.209(7) ?
Rh2 C3 2.217(7) ?
Rh2 C4 2.239(8) ?
Rh2 C5 2.227(8) ?
Rh2 C6 2.229(7) ?
Rh2 B3 2.253(9) ?
Rh2 B6 2.262(9) ?
Rh2 B7 2.18(1) ?
Rh2 B11 2.198(9) ?
P C15 1.776(7) ?
P C20 1.794(7) ?
P C30 1.794(8) ?
P C40 1.787(7) ?
Si1 C1 1.846(9) ?
Si1 B3 2.09(1) ?
Si1 B4 2.02(1) ?
Si1 B5 2.05(1) ?
Si1 B6 2.079(9) ?
O2 C51 1.53(2) ?
O2 C52 1.45(2) ?
C1 H1a 0.98(1) ?
C1 H1b 0.98(1) ?
C1 H1c 0.98(1) ?
C2 C3 1.42(1) ?
C2 C6 1.44(1) ?
C2 C7 1.49(1) ?
C3 C4 1.43(1) ?
C3 C8 1.49(1) ?
C4 C5 1.41(1) ?
C4 C9 1.48(1) ?
C5 C6 1.42(1) ?
C5 C10 1.49(1) ?
C6 C11 1.49(1) ?
C7 C12 1.52(1) ?
C7 H7a 0.980(9) ?
C7 H7b 0.980(9) ?
C8 H8b 0.980(9) ?
C8 H8c 0.980(8) ?
C8 H8a 0.98(1) ?
C9 H9c 0.980(9) ?
C9 H9a 0.98(1) ?
C9 H9b 0.98(1) ?
C10 H10b 0.98(1) ?
C10 H10c 0.98(1) ?
C10 H10a 0.98(1) ?
C11 H11c 0.980(9) ?
C11 H11b 0.980(9) ?
C11 H11a 0.98(1) ?
C12 C13 1.54(1) ?
C12 C14 1.53(1) ?
C12 H12a 0.98(1) ?
C13 H13a 0.98(1) ?
C13 H13b 0.98(1) ?
C13 H13c 0.98(1) ?
C14 H14b 0.98(1) ?
C14 H14c 0.98(1) ?
C14 H14a 0.98(1) ?
C15 H15b 0.980(8) ?
C15 H15c 0.980(8) ?
C15 H15a 0.980(8) ?
C20 C21 1.390(9) ?
C20 C25 1.39(1) ?
C21 C22 1.39(1) ?
C21 H21 0.980(7) ?
C22 C23 1.36(1) ?
C22 H22 0.980(8) ?
C23 C24 1.38(1) ?
C23 H23 0.980(8) ?
C24 C25 1.37(1) ?
C24 H24 0.980(8) ?
C25 H25 0.980(7) ?
C30 C31 1.40(1) ?
C30 C35 1.37(1) ?
C31 C32 1.38(1) ?
C31 H31 0.980(8) ?
C32 C33 1.37(1) ?
C32 H32 0.980(8) ?
C33 C34 1.36(1) ?
C33 H33 0.980(8) ?
C34 C35 1.39(1) ?
C34 H34 0.980(8) ?
C35 H35 0.980(8) ?
C40 C41 1.38(1) ?
C40 C45 1.38(1) ?
C41 C42 1.38(1) ?
C41 H41 0.980(9) ?
C42 C43 1.37(1) ?
C42 H42 0.980(9) ?
C43 C44 1.37(1) ?
C43 H43 0.980(9) ?
C44 C45 1.40(1) ?
C44 H44 0.980(9) ?
C45 H45 0.980(8) ?
C51 C53 1.41(3) ?
C52 C54 1.27(2) ?
C53 C54 1.34(2) ?
B3 B4 1.85(1) ?
B3 B7 1.79(1) ?
B3 B8 1.77(1) ?
B3 H3 1.21(5) ?
B4 B5 1.84(1) ?
B4 B8 1.76(2) ?
B4 B9 1.77(1) ?
B4 H4 1.08(7) ?
B5 B6 1.86(1) ?
B5 B9 1.75(1) ?
B5 B10 1.77(1) ?
B5 H5 1.12(7) ?
B6 B10 1.78(1) ?
B6 B11 1.80(1) ?
B6 H6 1.07(6) ?
B7 B8 1.80(1) ?
B7 B11 1.81(1) ?
B7 B12 1.80(1) ?
B7 H7 1.15(7) ?
B8 B9 1.76(1) ?
B8 B12 1.77(1) ?
B8 H8 0.98(6) ?
B9 B10 1.76(1) ?
B9 B12 1.75(1) ?
B9 H9 1.02(6) ?
B10 B11 1.77(1) ?
B10 B12 1.76(1) ?
B10 H10 1.05(7) ?
B11 B12 1.79(1) ?
B11 H11 1.04(6) ?
B12 H12 1.06(7) ?
